data_7019218
loop_
_publ_author_name
'Arroyo, Marta'
'Miguel, Daniel'
'Villafa\~ne, Fernando'
'Alegria, Elisabete C. B.'
'Pombeiro, Armando J. L.'

_publ_section_title
;
 Molybdenum- and tungsten(ii) monometallic 3-(2-pyridyl)pyrazole and
 bimetallic 3-(2-pyridyl)pyrazolate complexes.
;
_journal_issue 23
_journal_name_full 'Dalton transactions (Cambridge, England : 2003)'
_journal_page_first 7017
_journal_page_last 7025
_journal_paper_doi 10.1039/c2dt12388f
_journal_volume 41
_journal_year 2012
_chemical_formula_sum 'C15 H15 I2 N3 O4 W'
_chemical_formula_weight 738.95
_chemical_name_systematic
;
?
;
_space_group_IT_number 2
_symmetry_cell_setting triclinic
_symmetry_space_group_name_Hall '-P 1'
_symmetry_space_group_name_H-M 'P -1'
_atom_sites_solution_hydrogens geom
_atom_sites_solution_primary direct
_atom_sites_solution_secondary difmap
_audit_creation_method SHELXL-97
_cell_angle_alpha 78.737(18)
_cell_angle_beta 81.722(19)
_cell_angle_gamma 78.658(18)
_cell_formula_units_Z 2
_cell_length_a 8.875(7)
_cell_length_b 10.711(4)
_cell_length_c 11.668(8)
_cell_measurement_reflns_used 970
_cell_measurement_temperature 299(2)
_cell_measurement_theta_max 23.689
_cell_measurement_theta_min 2.795
_cell_volume 1060.1(12)
_computing_cell_refinement 'Bruker SMART'
_computing_data_collection 'Bruker SMART'
_computing_data_reduction 'Bruker SHELXTL'
_computing_molecular_graphics 'Bruker SHELXTL'
_computing_publication_material 'Bruker SHELXTL'
_computing_structure_refinement 'SHELXL-97 (Sheldrick, 1997)'
_computing_structure_solution 'SHELXS-97 (Sheldrick, 1990)'
_diffrn_ambient_temperature 299(2)
_diffrn_measured_fraction_theta_full 0.980
_diffrn_measured_fraction_theta_max 0.980
_diffrn_measurement_device_type 'CCD area detector'
_diffrn_measurement_method 'phi and omega scans'
_diffrn_radiation_monochromator graphite
_diffrn_radiation_source 'fine-focus sealed tube'
_diffrn_radiation_type MoK\a
_diffrn_radiation_wavelength 0.71073
_diffrn_reflns_av_R_equivalents 0.0243
_diffrn_reflns_av_sigmaI/netI 0.0282
_diffrn_reflns_limit_h_max 9
_diffrn_reflns_limit_h_min -9
_diffrn_reflns_limit_k_max 8
_diffrn_reflns_limit_k_min -12
_diffrn_reflns_limit_l_max 12
_diffrn_reflns_limit_l_min -12
_diffrn_reflns_number 4808
_diffrn_reflns_theta_full 23.89
_diffrn_reflns_theta_max 23.89
_diffrn_reflns_theta_min 1.79
_exptl_absorpt_coefficient_mu 8.382
_exptl_absorpt_correction_T_max 1.000000
_exptl_absorpt_correction_T_min 0.603004
_exptl_absorpt_correction_type multi-scan
_exptl_absorpt_process_details SADABS
_exptl_crystal_colour YELLOW
_exptl_crystal_density_diffrn 2.315
_exptl_crystal_density_method 'not measured'
_exptl_crystal_description BLOCK
_exptl_crystal_F_000 676
_exptl_crystal_size_max 0.22
_exptl_crystal_size_mid 0.19
_exptl_crystal_size_min 0.10
_refine_diff_density_max 1.502
_refine_diff_density_min -1.964
_refine_diff_density_rms 0.184
_refine_ls_extinction_method none
_refine_ls_goodness_of_fit_ref 1.022
_refine_ls_hydrogen_treatment mixed
_refine_ls_matrix_type full
_refine_ls_number_parameters 229
_refine_ls_number_reflns 3086
_refine_ls_number_restraints 0
_refine_ls_restrained_S_all 1.022
_refine_ls_R_factor_all 0.0467
_refine_ls_R_factor_gt 0.0399
_refine_ls_shift/su_max 0.000
_refine_ls_shift/su_mean 0.000
_refine_ls_structure_factor_coef Fsqd
_refine_ls_weighting_details 'calc w=1/[\s^2^(Fo^2^)+(0.0832P)^2^+0.0000P] where P=(Fo^2^+2Fc^2^)/3'
_refine_ls_weighting_scheme calc
_refine_ls_wR_factor_gt 0.1047
_refine_ls_wR_factor_ref 0.1108
_reflns_number_gt 2668
_reflns_number_total 3186
_reflns_threshold_expression >2sigma(I)
_cod_data_source_file c2dt12388f.txt
_cod_data_source_block C_5_ma116am
_cod_depositor_comments
;
The following automatic conversions were performed:

'_symmetry_cell_setting' value 'Triclinic' changed to 'triclinic'
according to /home/saulius/struct/CIF-dictionaries/cif_core.dic
dictionary named 'cif_core.dic' version 2.4.1 from 2010-06-29.

Automatic conversion script
Id: cif_fix_values 1891 2012-01-12 08:04:46Z andrius 
;
_cod_original_cell_volume 1060.2(11)
_cod_original_sg_symbol_H-M P-1
_cod_database_code 7019218

loop_
_symmetry_equiv_pos_as_xyz
'x, y, z'
'-x, -y, -z'

loop_
_atom_site_label
_atom_site_type_symbol
_atom_site_fract_x
_atom_site_fract_y
_atom_site_fract_z
_atom_site_U_iso_or_equiv
_atom_site_adp_type
_atom_site_occupancy
_atom_site_symmetry_multiplicity
_atom_site_calc_flag
_atom_site_refinement_flags
W1 W 0.32936(4) 0.30745(3) 0.21350(3) 0.04416(17) Uani 1 1 d .
I1 I 0.24031(10) 0.05711(7) 0.25011(7) 0.0773(3) Uani 1 1 d .
I2 I 0.16815(7) 0.33635(6) 0.44196(5) 0.0583(2) Uani 1 1 d .
N1 N 0.5452(8) 0.2353(7) 0.3104(6) 0.0495(18) Uani 1 1 d .
N2 N 0.4083(8) 0.4724(6) 0.2524(6) 0.0474(17) Uani 1 1 d .
N3 N 0.3455(11) 0.6021(8) 0.2357(7) 0.065(2) Uani 1 1 d .
H3 H 0.237(13) 0.627(11) 0.199(10) 0.078 Uiso 1 1 d .
C1 C 0.4663(11) 0.2153(10) 0.0906(9) 0.060(2) Uani 1 1 d .
O1 O 0.5488(11) 0.1643(10) 0.0221(8) 0.102(3) Uani 1 1 d .
C2 C 0.3276(11) 0.4273(10) 0.0639(8) 0.059(2) Uani 1 1 d .
O2 O 0.3254(9) 0.4995(8) -0.0254(6) 0.082(2) Uani 1 1 d .
C3 C 0.1057(12) 0.3456(10) 0.1753(9) 0.059(2) Uani 1 1 d .
O3 O -0.0192(9) 0.3653(9) 0.1536(8) 0.092(3) Uani 1 1 d .
C11 C 0.6101(12) 0.1102(10) 0.3395(10) 0.068(3) Uani 1 1 d .
H11 H 0.5678 0.0478 0.3158 0.082 Uiso 1 1 calc R
C12 C 0.7386(13) 0.0691(11) 0.4040(11) 0.077(3) Uani 1 1 d .
H12 H 0.7792 -0.0182 0.4239 0.093 Uiso 1 1 calc R
C13 C 0.8022(13) 0.1625(14) 0.4366(11) 0.083(4) Uani 1 1 d .
H13 H 0.8878 0.1382 0.4786 0.100 Uiso 1 1 calc R
C14 C 0.7406(11) 0.2916(11) 0.4076(8) 0.063(3) Uani 1 1 d .
H14 H 0.7847 0.3549 0.4281 0.076 Uiso 1 1 calc R
C15 C 0.6100(10) 0.3248(9) 0.3467(8) 0.051(2) Uani 1 1 d .
C16 C 0.5294(10) 0.4586(9) 0.3132(7) 0.048(2) Uani 1 1 d .
C17 C 0.5444(13) 0.5782(10) 0.3373(9) 0.064(3) Uani 1 1 d .
H17 H 0.6171 0.5956 0.3793 0.076 Uiso 1 1 calc R
C18 C 0.4275(14) 0.6642(10) 0.2850(10) 0.072(3) Uani 1 1 d .
H18 H 0.4086 0.7529 0.2841 0.087 Uiso 1 1 calc R
O90 O 1.0688(10) 0.6970(9) 0.1438(8) 0.097(3) Uani 1 1 d .
C91 C 0.926(3) 0.679(2) 0.2067(19) 0.214(15) Uani 1 1 d .
H91A H 0.9388 0.6478 0.2891 0.257 Uiso 1 1 calc R
H91B H 0.8865 0.6138 0.1776 0.257 Uiso 1 1 calc R
C92 C 0.818(2) 0.7978(16) 0.1940(18) 0.146(8) Uani 1 1 d .
H92A H 0.7216 0.7853 0.1711 0.176 Uiso 1 1 calc R
H92B H 0.7958 0.8313 0.2672 0.176 Uiso 1 1 calc R
C93 C 0.888(2) 0.880(2) 0.108(2) 0.167(9) Uani 1 1 d .
H93A H 0.8955 0.9570 0.1382 0.201 Uiso 1 1 calc R
H93B H 0.8273 0.9070 0.0420 0.201 Uiso 1 1 calc R
C94 C 1.0466(15) 0.8129(14) 0.0693(12) 0.097(4) Uani 1 1 d .
H94A H 1.0529 0.7997 -0.0113 0.116 Uiso 1 1 calc R
H94B H 1.1240 0.8635 0.0745 0.116 Uiso 1 1 calc R

loop_
_atom_site_aniso_label
_atom_site_aniso_U_11
_atom_site_aniso_U_22
_atom_site_aniso_U_33
_atom_site_aniso_U_23
_atom_site_aniso_U_13
_atom_site_aniso_U_12
W1 0.0405(2) 0.0460(3) 0.0473(2) -0.01055(16) -0.00521(15) -0.00776(16)
I1 0.0938(6) 0.0549(4) 0.0922(5) -0.0175(4) -0.0146(4) -0.0264(4)
I2 0.0508(4) 0.0725(4) 0.0547(4) -0.0182(3) 0.0038(3) -0.0185(3)
N1 0.035(4) 0.056(5) 0.056(4) -0.008(4) -0.002(3) -0.008(3)
N2 0.052(4) 0.039(4) 0.052(4) -0.003(3) -0.003(3) -0.016(3)
N3 0.080(6) 0.049(5) 0.065(5) -0.006(4) -0.009(4) -0.012(4)
C1 0.052(6) 0.070(6) 0.057(5) -0.018(5) 0.002(5) -0.012(5)
O1 0.094(6) 0.119(7) 0.093(6) -0.052(6) 0.011(5) 0.002(5)
C2 0.053(6) 0.074(7) 0.050(5) -0.011(5) 0.000(4) -0.017(5)
O2 0.088(5) 0.101(6) 0.055(4) 0.007(4) -0.012(4) -0.030(5)
C3 0.051(6) 0.065(6) 0.063(6) -0.018(5) -0.005(5) -0.013(5)
O3 0.046(4) 0.126(7) 0.107(6) -0.023(5) -0.026(4) -0.006(4)
C11 0.061(6) 0.055(6) 0.086(7) -0.021(5) -0.012(5) 0.006(5)
C12 0.069(7) 0.065(7) 0.089(8) -0.005(6) -0.022(6) 0.009(6)
C13 0.051(6) 0.107(10) 0.086(8) -0.001(7) -0.022(6) -0.005(6)
C14 0.045(5) 0.084(8) 0.062(6) 0.001(5) -0.014(4) -0.021(5)
C15 0.038(5) 0.060(6) 0.056(5) -0.008(4) 0.002(4) -0.014(4)
C16 0.047(5) 0.055(5) 0.044(5) -0.001(4) -0.001(4) -0.020(4)
C17 0.075(7) 0.059(6) 0.068(6) -0.012(5) -0.015(5) -0.030(5)
C18 0.092(8) 0.051(6) 0.078(7) -0.017(5) -0.008(6) -0.016(6)
O90 0.077(5) 0.086(6) 0.099(6) 0.017(5) 0.009(5) 0.004(4)
C91 0.21(2) 0.144(16) 0.169(18) 0.075(15) 0.100(18) 0.055(16)
C92 0.111(14) 0.107(13) 0.177(18) 0.025(13) 0.039(13) -0.004(11)
C93 0.120(15) 0.134(15) 0.19(2) 0.048(15) -0.002(14) 0.020(12)
C94 0.082(9) 0.111(11) 0.081(8) 0.012(8) 0.011(7) -0.022(8)

loop_
_atom_type_symbol
_atom_type_description
_atom_type_scat_dispersion_real
_atom_type_scat_dispersion_imag
_atom_type_scat_source
C C 0.0033 0.0016 'International Tables Vol C Tables 4.2.6.8 and 6.1.1.4'
H H 0.0000 0.0000 'International Tables Vol C Tables 4.2.6.8 and 6.1.1.4'
N N 0.0061 0.0033 'International Tables Vol C Tables 4.2.6.8 and 6.1.1.4'
O O 0.0106 0.0060 'International Tables Vol C Tables 4.2.6.8 and 6.1.1.4'
I I -0.4742 1.8119 'International Tables Vol C Tables 4.2.6.8 and 6.1.1.4'
W W -0.8490 6.8722 'International Tables Vol C Tables 4.2.6.8 and 6.1.1.4'

loop_
_geom_angle_atom_site_label_1
_geom_angle_atom_site_label_2
_geom_angle_atom_site_label_3
_geom_angle
C2 W1 C1 72.3(4)
C2 W1 C3 74.3(4)
C1 W1 C3 109.7(4)
C2 W1 N2 76.8(3)
C1 W1 N2 115.7(3)
C3 W1 N2 113.9(3)
C2 W1 N1 123.1(3)
C1 W1 N1 81.1(3)
C3 W1 N1 162.3(3)
N2 W1 N1 71.1(3)
C2 W1 I1 124.0(3)
C1 W1 I1 75.1(3)
C3 W1 I1 75.6(3)
N2 W1 I1 159.20(18)
N1 W1 I1 94.50(19)
C2 W1 I2 130.8(3)
C1 W1 I2 156.8(3)
C3 W1 I2 79.6(3)
N2 W1 I2 76.85(19)
N1 W1 I2 85.33(18)
I1 W1 I2 87.34(3)
C11 N1 C15 117.0(8)
C11 N1 W1 125.0(7)
C15 N1 W1 118.0(6)
C16 N2 N3 106.4(7)
C16 N2 W1 122.0(6)
N3 N2 W1 131.3(6)
C18 N3 N2 109.0(9)
O1 C1 W1 177.4(9)
O2 C2 W1 179.5(9)
O3 C3 W1 179.1(9)
N1 C11 C12 123.4(10)
C13 C12 C11 117.8(10)
C12 C13 C14 120.8(10)
C13 C14 C15 118.2(10)
N1 C15 C14 122.9(9)
N1 C15 C16 113.1(7)
C14 C15 C16 124.0(9)
N2 C16 C17 110.2(8)
N2 C16 C15 115.7(8)
C17 C16 C15 134.0(9)
C18 C17 C16 104.4(9)
N3 C18 C17 110.0(9)
C94 O90 C91 107.8(10)
O90 C91 C92 110.1(15)
C93 C92 C91 105.3(15)
C92 C93 C94 109.0(15)
O90 C94 C93 105.9(11)

loop_
_geom_bond_atom_site_label_1
_geom_bond_atom_site_label_2
_geom_bond_distance
W1 C2 1.955(10)
W1 C1 2.022(10)
W1 C3 2.042(10)
W1 N2 2.170(7)
W1 N1 2.290(7)
W1 I1 2.8785(13)
W1 I2 2.8807(18)
N1 C11 1.349(12)
N1 C15 1.369(12)
N2 C16 1.340(11)
N2 N3 1.379(10)
N3 C18 1.328(14)
C1 O1 1.148(12)
C2 O2 1.170(11)
C3 O3 1.143(12)
C11 C12 1.407(15)
C12 C13 1.377(17)
C13 C14 1.378(16)
C14 C15 1.397(13)
C15 C16 1.475(13)
C16 C17 1.399(13)
C17 C18 1.372(15)
O90 C94 1.366(15)
O90 C91 1.40(2)
C91 C92 1.43(2)
C92 C93 1.37(2)
C93 C94 1.50(2)
